data_2008448
loop_
_publ_author_name
'Corden, Jonathan P'
'Errington, William'
'Moore, Peter'
'Wallbridge, Malcolm G H'

_publ_section_title
;Dichloro(2,3,6,8,11,12,15,17-octamethyl-5,9,14,18-tetraazadibenzo[<i>a</i>,<i>h</i>]cyclotetradecene-\k^4^<i>N</i>)zirconium(IV)
 tetrahydrofuran hemisolvate
;
_journal_issue 5
_journal_name_full 'Acta Crystallographica Section C'
_journal_page_first 706
_journal_page_last 707
_journal_paper_doi 10.1107/S0108270198018010
_journal_volume 55
_journal_year 1999
_chemical_formula_iupac '[Zr Cl2 (C26 H30 N4)], 0.5C4 H8 O'
_chemical_formula_moiety 'C26 H30 Cl2 N4 Zr, 0.5C4 H8 O'
_chemical_formula_sum 'C28 H34 Cl2 N4 O0.5 Zr'
_chemical_formula_weight 596.71
_chemical_name_systematic
;
 5,9,14,18-N-(2,3,6,8,11,12,15,17-octamethyl-5,9,14,18-
tetraazadibenzo-[a,h]-tetraazacyclotetradecene)-
dichlorozirconium(IV) tetrahydrofuran solvate(1/0.5)
;
_space_group_IT_number 2
_symmetry_cell_setting triclinic
_symmetry_space_group_name_Hall '-P 1'
_symmetry_space_group_name_H-M 'P -1'
_audit_creation_method SHELXL-97
_cell_angle_alpha 71.61(5)
_cell_angle_beta 88.37(4)
_cell_angle_gamma 70.53(4)
_cell_formula_units_Z 2
_cell_length_a 8.958(5)
_cell_length_b 13.258(7)
_cell_length_c 14.769(8)
_cell_measurement_reflns_used 250
_cell_measurement_temperature 150(2)
_cell_measurement_theta_max 24.88
_cell_measurement_theta_min 1.86
_cell_volume 1563.5(16)
_computing_cell_refinement MADNES
_computing_data_collection 'MADNES (Pflugrath & Messerschmidt, 1992)'
_computing_data_reduction 'SHELXTL-Plus (Sheldrick, 1990)'
_computing_molecular_graphics SHELXTL-Plus
_computing_publication_material SHELXL97
_computing_structure_refinement 'SHELXL97 (Sheldrick, 1997)'
_computing_structure_solution SHELXTL-Plus
_diffrn_ambient_temperature 150(2)
_diffrn_measured_fraction_theta_full 0.747
_diffrn_measured_fraction_theta_max 0.747
_diffrn_measurement_device_type 'Delft Instruments FAST TV area-detector'
_diffrn_measurement_method \w
_diffrn_radiation_monochromator graphite
_diffrn_radiation_source 'normal-focus sealed tube'
_diffrn_radiation_type MoK\a
_diffrn_radiation_wavelength 0.71073
_diffrn_reflns_av_R_equivalents 0.070
_diffrn_reflns_av_sigmaI/netI 0.2489
_diffrn_reflns_limit_h_max 10
_diffrn_reflns_limit_h_min -10
_diffrn_reflns_limit_k_max 9
_diffrn_reflns_limit_k_min -15
_diffrn_reflns_limit_l_max 16
_diffrn_reflns_limit_l_min -17
_diffrn_reflns_number 6191
_diffrn_reflns_theta_full 24.88
_diffrn_reflns_theta_max 24.88
_diffrn_reflns_theta_min 1.86
_diffrn_standards_decay_% 0
_exptl_absorpt_coefficient_mu 0.545
_exptl_absorpt_correction_type none
_exptl_crystal_colour colourless
_exptl_crystal_density_diffrn 1.267
_exptl_crystal_density_method 'not measured'
_exptl_crystal_description block
_exptl_crystal_F_000 616
_exptl_crystal_size_max 0.18
_exptl_crystal_size_mid 0.14
_exptl_crystal_size_min 0.07
_refine_diff_density_max 0.421
_refine_diff_density_min -0.289
_refine_ls_extinction_method none
_refine_ls_goodness_of_fit_ref 0.709
_refine_ls_hydrogen_treatment constr
_refine_ls_matrix_type full
_refine_ls_number_parameters 346
_refine_ls_number_reflns 4062
_refine_ls_number_restraints 24
_refine_ls_restrained_S_all 0.709
_refine_ls_R_factor_all 0.123
_refine_ls_R_factor_gt 0.051
_refine_ls_shift/su_max 0.003
_refine_ls_shift/su_mean 0.000
_refine_ls_structure_factor_coef Fsqd
_refine_ls_weighting_details 'calc w = 1/[\s^2^(Fo^2^)+(0.0304P)^2^] where P = (Fo^2^+2Fc^2^)/3'
_refine_ls_weighting_scheme calc
_refine_ls_wR_factor_ref 0.117
_reflns_number_gt 1723
_reflns_number_total 4062
_reflns_threshold_expression I>2\s(I)
_cod_data_source_file cf1287.cif
_cod_data_source_block CF1287
_cod_original_cell_volume 1563.5(15)
_cod_original_formula_sum 'C28 H34 Cl2 N4 O0.50 Zr'
_cod_database_code 2008448

loop_
_symmetry_equiv_pos_as_xyz
'x, y, z'
'-x, -y, -z'

loop_
_atom_site_label
_atom_site_fract_x
_atom_site_fract_y
_atom_site_fract_z
_atom_site_U_iso_or_equiv
_atom_site_adp_type
_atom_site_calc_flag
_atom_site_refinement_flags
_atom_site_occupancy
_atom_site_disorder_assembly
_atom_site_disorder_group
_atom_site_type_symbol
Zr1 .08607(10) .26699(6) .35263(6) .0431(3) Uani d . 1 . . Zr
N1 -.0412(8) .2964(5) .4737(4) .0425(18) Uani d . 1 . . N
N2 -.1580(8) .3464(5) .2915(4) .0411(17) Uani d . 1 . . N
N3 .0426(7) .1548(5) .2851(4) .0394(17) Uani d . 1 . . N
N4 .1663(7) .1076(5) .4670(4) .0383(17) Uani d . 1 . . N
Cl1 .1100(3) .45752(15) .31739(15) .0591(7) Uani d . 1 . . Cl
Cl2 .3564(2) .21420(16) .29232(15) .0620(7) Uani d . 1 . . Cl
C1 -.2370(9) .3538(6) .5865(5) .059(3) Uani d . 1 . . C
H1A -.1666 .2896 .6352 .089 Uiso calc R 1 . . H
H1B -.3440 .3540 .5931 .089 Uiso calc R 1 . . H
H1C -.2304 .4220 .5930 .089 Uiso calc R 1 . . H
C2 -.1901(10) .3472(6) .4898(6) .042(2) Uani d . 1 . . C
C3 -.3120(9) .3924(6) .4165(6) .045(2) Uani d . 1 . . C
H3A -.4130 .4270 .4324 .054 Uiso calc R 1 . . H
C4 -.3011(10) .3919(6) .3236(6) .046(2) Uani d . 1 . . C
C5 -.4529(9) .4352(6) .2569(5) .065(3) Uani d . 1 . . C
H5A -.4425 .3874 .2182 .097 Uiso calc R 1 . . H
H5B -.4693 .5112 .2162 .097 Uiso calc R 1 . . H
H5C -.5420 .4341 .2944 .097 Uiso calc R 1 . . H
C6 -.1305(9) .3401(7) .1982(6) .046(2) Uani d D 1 . . C
C7 -.1921(9) .4314(6) .1118(6) .053(3) Uani d D 1 . . C
H7A -.2628 .5001 .1140 .064 Uiso calc R 1 . . H
C8 -.1476(10) .4187(8) .0243(7) .060(3) Uani d D 1 . . C
C9 -.2138(11) .5165(7) -.0683(5) .103(4) Uani d . 1 . . C
H9A -.2998 .5752 -.0553 .155 Uiso calc R 1 . . H
H9B -.2519 .4903 -.1135 .155 Uiso calc R 1 . . H
H9C -.1315 .5457 -.0944 .155 Uiso calc R 1 . . H
C10 -.0324(11) .3143(8) .0221(6) .060(3) Uani d D 1 . . C
C11 .0261(12) .3017(8) -.0749(5) .099(4) Uani d . 1 . . C
H11A .1092 .2300 -.0636 .148 Uiso calc R 1 . . H
H11B .0661 .3614 -.1069 .148 Uiso calc R 1 . . H
H11C -.0607 .3060 -.1142 .148 Uiso calc R 1 . . H
C12 .0327(9) .2267(6) .1068(5) .045(2) Uani d D 1 . . C
H12A .1140 .1617 .1055 .054 Uiso calc R 1 . . H
C13 -.0226(9) .2357(7) .1922(5) .041(2) Uani d D 1 . . C
C14 .0694(9) .0444(7) .3096(6) .046(2) Uani d . 1 . . C
C15 .0150(10) -.0053(6) .2423(5) .065(3) Uani d . 1 . . C
H15A -.0770 .0505 .2021 .098 Uiso calc R 1 . . H
H15B -.0112 -.0701 .2790 .098 Uiso calc R 1 . . H
H15C .0988 -.0276 .2031 .098 Uiso calc R 1 . . H
C16 .1441(9) -.0300(6) .4010(5) .042(2) Uani d . 1 . . C
H16A .1654 -.1068 .4121 .051 Uiso calc R 1 . . H
C17 .1885(9) -.0007(6) .4753(6) .038(2) Uani d . 1 . . C
C18 .2627(9) -.0957(5) .5668(5) .055(3) Uani d . 1 . . C
H18A .2369 -.0685 .6203 .082 Uiso calc R 1 . . H
H18B .3760 -.1231 .5649 .082 Uiso calc R 1 . . H
H18C .2223 -.1560 .5734 .082 Uiso calc R 1 . . H
C19 .2062(10) .1473(6) .5392(5) .038(2) Uani d D 1 . . C
C20 .3469(9) .0992(6) .5992(5) .044(2) Uani d D 1 . . C
H20A .4213 .0318 .5968 .052 Uiso calc R 1 . . H
C21 .3780(9) .1497(6) .6620(5) .039(2) Uani d D 1 . . C
C22 .5264(9) .0960(7) .7272(5) .060(3) Uani d . 1 . . C
H22A .5806 .0214 .7243 .090 Uiso calc R 1 . . H
H22B .5004 .0914 .7916 .090 Uiso calc R 1 . . H
H22C .5940 .1407 .7077 .090 Uiso calc R 1 . . H
C23 .2694(11) .2533(7) .6626(5) .044(2) Uani d D 1 . . C
C24 .3034(10) .3154(7) .7257(6) .070(3) Uani d . 1 . . C
H24A .2115 .3803 .7220 .105 Uiso calc R 1 . . H
H24B .3919 .3394 .7041 .105 Uiso calc R 1 . . H
H24C .3281 .2658 .7907 .105 Uiso calc R 1 . . H
C25 .1304(10) .3054(7) .6019(5) .045(2) Uani d D 1 . . C
H25A .0620 .3764 .6005 .054 Uiso calc R 1 . . H
C26 .0935(9) .2509(6) .5429(5) .038(2) Uani d D 1 . . C
O1S .282(6) .831(3) .036(3) .17(2) Uiso d PDU .25 A 1 O
C1S .280(4) .938(2) .020(2) .049(9) Uiso d PDU .25 A 1 C
H1SA .3397 .9442 .0704 .059 Uiso calc PR .25 A 1 H
H1SB .1735 .9925 .0086 .059 Uiso calc PR .25 A 1 H
C2S .362(4) .944(2) -.0668(19) .062(12) Uiso d PDU .25 A 1 C
H2SA .2926 .9511 -.1196 .074 Uiso calc PR .25 A 1 H
H2SB .4009 1.0066 -.0845 .074 Uiso calc PR .25 A 1 H
C3S .490(3) .839(2) -.041(3) .069(12) Uiso d PDU .25 A 1 C
H3SA .5701 .8355 .0032 .083 Uiso calc PR .25 A 1 H
H3SB .5387 .8228 -.0971 .083 Uiso calc PR .25 A 1 H
C4S .403(6) .762(3) .004(3) .091(16) Uiso d PDU .25 A 1 C
H4SA .3650 .7353 -.0415 .109 Uiso calc PR .25 A 1 H
H4SB .4678 .6975 .0566 .109 Uiso calc PR .25 A 1 H
O2S .370(3) .761(2) .0717(19) .098(10) Uiso d PDU .25 B 2 O
C5S .482(4) .757(3) .014(2) .084(16) Uiso d PDU .25 B 2 C
H5S1 .5256 .6817 .0076 .101 Uiso calc PR .25 B 2 H
H5S2 .5673 .7750 .0362 .101 Uiso calc PR .25 B 2 H
C6S .404(4) .841(3) -.0774(17) .059(11) Uiso d PDU .25 B 2 C
H6S1 .4791 .8657 -.1192 .070 Uiso calc PR .25 B 2 H
H6S2 .3421 .8131 -.1104 .070 Uiso calc PR .25 B 2 H
C7S .303(6) .930(2) -.042(3) .13(2) Uiso d PDU .25 B 2 C
H7S1 .3596 .9762 -.0318 .150 Uiso calc PR .25 B 2 H
H7S2 .2085 .9772 -.0857 .150 Uiso calc PR .25 B 2 H
C8S .264(5) .862(3) .047(3) .091(19) Uiso d PDU .25 B 2 C
H8S1 .2630 .8965 .0959 .109 Uiso calc PR .25 B 2 H
H8S2 .1593 .8581 .0385 .109 Uiso calc PR .25 B 2 H

loop_
_atom_site_aniso_label
_atom_site_aniso_U_11
_atom_site_aniso_U_22
_atom_site_aniso_U_33
_atom_site_aniso_U_12
_atom_site_aniso_U_13
_atom_site_aniso_U_23
Zr1 .0381(6) .0361(5) .0507(5) -.0098(4) .0021(4) -.0113(4)
N1 .035(5) .027(4) .056(4) -.003(3) .002(4) -.009(3)
N2 .046(5) .038(4) .039(4) -.014(4) .001(4) -.012(3)
N3 .033(4) .031(4) .048(4) -.006(3) .003(3) -.009(3)
N4 .034(4) .032(4) .047(4) -.007(3) .003(3) -.015(3)
Cl1 .0642(17) .0404(13) .0770(15) -.0201(12) .0189(13) -.0238(11)
Cl2 .0404(15) .0515(13) .0890(17) -.0090(11) .0149(13) -.0238(12)
C1 .056(6) .063(6) .061(6) -.017(5) .017(5) -.028(5)
C2 .036(6) .033(5) .053(6) -.009(4) -.001(5) -.013(4)
C3 .031(5) .045(5) .058(6) -.009(4) .007(5) -.021(5)
C4 .036(6) .027(5) .062(6) .001(4) .001(5) -.009(4)
C5 .045(6) .069(6) .072(6) -.023(5) -.006(5) -.007(5)
C6 .040(6) .047(5) .049(6) -.019(5) .000(4) -.012(5)
C7 .039(6) .052(6) .058(6) -.006(5) -.013(5) -.011(5)
C8 .049(6) .074(7) .050(6) -.029(6) -.013(5) .001(6)
C9 .125(10) .097(8) .053(6) -.039(7) -.001(6) .024(6)
C10 .066(7) .073(7) .056(6) -.038(6) .008(5) -.025(6)
C11 .106(9) .145(10) .041(6) -.039(7) .011(6) -.028(6)
C12 .054(6) .049(5) .034(5) -.018(5) .006(5) -.017(5)
C13 .041(6) .048(5) .037(5) -.018(5) -.007(4) -.013(5)
C14 .033(6) .056(6) .047(5) -.012(5) .005(4) -.018(5)
C15 .083(8) .059(6) .066(6) -.031(5) -.013(5) -.028(5)
C16 .037(5) .035(5) .053(5) -.012(4) -.006(4) -.009(4)
C17 .027(5) .032(5) .054(6) -.012(4) .007(4) -.010(4)
C18 .064(6) .029(5) .061(6) -.017(4) -.006(5) .001(4)
C19 .041(6) .033(5) .039(5) -.015(4) .006(4) -.010(4)
C20 .040(6) .036(5) .044(5) -.010(4) .014(5) -.002(4)
C21 .034(6) .037(5) .040(5) -.007(4) .001(4) -.009(4)
C22 .041(6) .084(7) .062(6) -.023(5) -.009(5) -.029(5)
C23 .048(6) .054(6) .044(5) -.031(5) .012(5) -.020(5)
C24 .066(7) .075(7) .077(6) -.029(6) -.005(5) -.029(6)
C25 .047(6) .045(5) .045(5) -.017(5) .006(5) -.016(4)
C26 .029(5) .038(5) .042(5) -.010(4) .012(4) -.007(4)

loop_
_atom_type_symbol
_atom_type_description
_atom_type_scat_dispersion_real
_atom_type_scat_dispersion_imag
_atom_type_scat_source
C C 0.0033 0.0016 'International Tables Vol C Tables 4.2.6.8 and 6.1.1.4'
H H 0.0000 0.0000 'International Tables Vol C Tables 4.2.6.8 and 6.1.1.4'
N N 0.0061 0.0033 'International Tables Vol C Tables 4.2.6.8 and 6.1.1.4'
Cl Cl 0.1484 0.1585 'International Tables Vol C Tables 4.2.6.8 and 6.1.1.4'
Zr Zr -2.9673 0.5597 'International Tables Vol C Tables 4.2.6.8 and 6.1.1.4'
O O 0.0106 0.0060 'International Tables Vol C Tables 4.2.6.8 and 6.1.1.4'

loop_
_geom_angle_atom_site_label_1
_geom_angle_atom_site_label_2
_geom_angle_atom_site_label_3
_geom_angle
_geom_angle_publ_flag
N4 Zr1 N1 74.2(2) y
N4 Zr1 N2 122.3(2) y
N1 Zr1 N2 77.6(3) y
N4 Zr1 N3 78.5(2) y
N1 Zr1 N3 120.1(2) y
N2 Zr1 N3 74.0(2) y
N4 Zr1 Cl1 136.78(19) y
N1 Zr1 Cl1 87.18(16) y
N2 Zr1 Cl1 89.68(17) y
N3 Zr1 Cl1 142.76(16) y
N4 Zr1 Cl2 88.29(17) y
N1 Zr1 Cl2 144.20(19) y
N2 Zr1 Cl2 137.06(19) y
N3 Zr1 Cl2 85.19(16) y
Cl1 Zr1 Cl2 84.79(8) y
C2 N1 C26 124.8(7) ?
C2 N1 Zr1 137.2(6) ?
C26 N1 Zr1 97.7(4) ?
C4 N2 C6 126.7(7) ?
C4 N2 Zr1 135.6(6) ?
C6 N2 Zr1 97.7(5) ?
C14 N3 C13 124.8(7) ?
C14 N3 Zr1 136.0(5) ?
C13 N3 Zr1 99.1(4) ?
C17 N4 C19 126.5(6) ?
C17 N4 Zr1 135.3(5) ?
C19 N4 Zr1 98.0(4) ?
N1 C2 C3 120.4(8) ?
N1 C2 C1 122.8(7) ?
C3 C2 C1 116.8(7) ?
C4 C3 C2 128.0(8) ?
N2 C4 C3 121.0(8) ?
N2 C4 C5 119.2(8) ?
C3 C4 C5 119.6(7) ?
N2 C6 C7 125.1(8) ?
N2 C6 C13 116.5(7) ?
C7 C6 C13 118.3(8) ?
C8 C7 C6 120.5(8) ?
C7 C8 C10 119.2(8) ?
C7 C8 C9 120.5(9) ?
C10 C8 C9 120.2(9) ?
C12 C10 C8 120.3(8) ?
C12 C10 C11 119.9(9) ?
C8 C10 C11 119.7(8) ?
C13 C12 C10 120.1(8) ?
C12 C13 C6 121.1(7) ?
C12 C13 N3 125.4(7) ?
C6 C13 N3 112.2(7) ?
N3 C14 C16 120.9(8) ?
N3 C14 C15 121.1(7) ?
C16 C14 C15 118.0(7) ?
C17 C16 C14 126.9(7) ?
N4 C17 C16 121.9(7) ?
N4 C17 C18 121.2(7) ?
C16 C17 C18 116.9(7) ?
C20 C19 C26 118.8(8) ?
C20 C19 N4 126.4(7) ?
C26 C19 N4 114.7(7) ?
C21 C20 C19 121.4(8) ?
C20 C21 C23 119.3(8) ?
C20 C21 C22 120.9(8) ?
C23 C21 C22 119.8(8) ?
C25 C23 C21 120.9(8) ?
C25 C23 C24 117.9(8) ?
C21 C23 C24 121.1(8) ?
C23 C25 C26 119.9(8) ?
C25 C26 C19 119.4(8) ?
C25 C26 N1 126.1(7) ?
C19 C26 N1 113.9(8) ?
C1S O1S C4S 118(4) ?
O1S C1S C2S 95(3) ?
C3S C2S C1S 103.3(18) ?
C2S C3S C4S 99.6(18) ?
O1S C4S C3S 101(3) ?
C5S O2S C8S 111(3) ?
O2S C5S C6S 104(2) ?
C7S C6S C5S 99.4(19) ?
C8S C7S C6S 100.5(19) ?
O2S C8S C7S 108(2) ?

loop_
_geom_bond_atom_site_label_1
_geom_bond_atom_site_label_2
_geom_bond_site_symmetry_2
_geom_bond_distance
_geom_bond_publ_flag
Zr1 N4 . 2.154(5) y
Zr1 N1 . 2.163(6) y
Zr1 N2 . 2.164(6) y
Zr1 N3 . 2.168(6) y
Zr1 Cl1 . 2.495(2) y
Zr1 Cl2 . 2.508(3) y
N1 C2 . 1.331(9) ?
N1 C26 . 1.436(9) ?
N2 C4 . 1.364(9) ?
N2 C6 . 1.417(9) ?
N3 C14 . 1.330(9) ?
N3 C13 . 1.441(8) ?
N4 C17 . 1.347(8) ?
N4 C19 . 1.429(9) ?
C1 C2 . 1.497(9) ?
C2 C3 . 1.395(9) ?
C3 C4 . 1.374(9) ?
C4 C5 . 1.533(9) ?
C6 C7 . 1.421(9) ?
C6 C13 . 1.428(10) ?
C7 C8 . 1.385(10) ?
C8 C10 . 1.434(11) ?
C8 C9 . 1.522(9) ?
C10 C12 . 1.388(10) ?
C10 C11 . 1.551(10) ?
C12 C13 . 1.367(9) ?
C14 C16 . 1.420(9) ?
C14 C15 . 1.522(10) ?
C16 C17 . 1.382(9) ?
C17 C18 . 1.508(8) ?
C19 C20 . 1.397(10) ?
C19 C26 . 1.424(10) ?
C20 C21 . 1.385(10) ?
C21 C23 . 1.397(10) ?
C21 C22 . 1.486(9) ?
C23 C25 . 1.389(10) ?
C23 C24 . 1.518(10) ?
C25 C26 . 1.401(10) ?
O1S C1S . 1.347(16) ?
O1S C4S . 1.348(16) ?
C1S C2S . 1.449(16) ?
C2S C3S . 1.422(19) ?
C3S C4S . 1.468(16) ?
O2S C5S . 1.297(16) ?
O2S C8S . 1.302(16) ?
C5S C6S . 1.462(16) ?
C6S C7S . 1.46(2) ?
C7S C8S . 1.444(16) ?
